data_4113673
loop_
_publ_author_name
'Xue-Feng Zhu'
'Jie Lan'
'Ohyun Kwon'

_publ_section_title
;
 An Expedient Phosphine-Catalyzed [4 + 2] Annulation: Synthesis of Highly
 Functionalized Tetrahydropyridines
;
_journal_name_full 'Journal of the American Chemical Society'
_journal_page_first 4716
_journal_page_last 4717
_journal_paper_doi 10.1021/ja0344009
_journal_volume 125
_journal_year 2003
_chemical_formula_sum 'C27 H27 N O4 S'
_chemical_formula_weight 461.56
_chemical_name_systematic
; 
 ? 
;
_space_group_IT_number 15
_symmetry_cell_setting monoclinic
_symmetry_space_group_name_Hall '-C 2yc'
_symmetry_space_group_name_H-M 'C 1 2/c 1'
_atom_sites_solution_hydrogens geom
_atom_sites_solution_primary direct
_atom_sites_solution_secondary difmap
_audit_creation_method SHELXL-97
_cell_angle_alpha 90.00
_cell_angle_beta 93.140(7)
_cell_angle_gamma 90.00
_cell_formula_units_Z 8
_cell_length_a 27.428(10)
_cell_length_b 11.752(4)
_cell_length_c 14.272(5)
_cell_measurement_reflns_used 1024
_cell_measurement_temperature 100(2)
_cell_measurement_theta_max 27.43
_cell_measurement_theta_min 2.39
_cell_volume 4593(3)
_computing_cell_refinement 'Bruker SMART'
_computing_data_collection 'Bruker SMART'
_computing_data_reduction 'Bruker SHELXTL'
_computing_molecular_graphics 'Bruker SHELXTL'
_computing_publication_material 'Bruker SHELXTL'
_computing_structure_refinement 'SHELXL-97 (Sheldrick, 1997)'
_computing_structure_solution 'SHELXS-97 (Sheldrick, 1990)'
_diffrn_ambient_temperature 100(2)
_diffrn_measured_fraction_theta_full 0.966
_diffrn_measured_fraction_theta_max 0.966
_diffrn_measurement_device_type 'CCD area detector'
_diffrn_measurement_method 'phi and omega scans'
_diffrn_radiation_monochromator graphite
_diffrn_radiation_source 'fine-focus sealed tube'
_diffrn_radiation_type MoK\a
_diffrn_radiation_wavelength 0.71073
_diffrn_reflns_av_R_equivalents 0.0291
_diffrn_reflns_av_sigmaI/netI 0.0309
_diffrn_reflns_limit_h_max 22
_diffrn_reflns_limit_h_min -36
_diffrn_reflns_limit_k_max 15
_diffrn_reflns_limit_k_min -15
_diffrn_reflns_limit_l_max 19
_diffrn_reflns_limit_l_min -17
_diffrn_reflns_number 14714
_diffrn_reflns_theta_full 28.28
_diffrn_reflns_theta_max 28.28
_diffrn_reflns_theta_min 1.49
_diffrn_standards_decay_% 0
_exptl_absorpt_coefficient_mu 0.176
_exptl_absorpt_correction_T_max 0.9492
_exptl_absorpt_correction_T_min 0.9173
_exptl_absorpt_correction_type multi-scan
_exptl_absorpt_process_details 'Sadabs (Bruker)'
_exptl_crystal_colour colorless
_exptl_crystal_density_diffrn 1.335
_exptl_crystal_description 'cut block'
_exptl_crystal_F_000 1952
_exptl_crystal_size_max 0.50
_exptl_crystal_size_mid 0.40
_exptl_crystal_size_min 0.30
_refine_diff_density_max 0.435
_refine_diff_density_min -0.722
_refine_diff_density_rms 0.054
_refine_ls_extinction_method none
_refine_ls_goodness_of_fit_ref 1.065
_refine_ls_hydrogen_treatment mixed
_refine_ls_matrix_type full
_refine_ls_number_parameters 328
_refine_ls_number_reflns 5511
_refine_ls_number_restraints 0
_refine_ls_restrained_S_all 1.065
_refine_ls_R_factor_all 0.0799
_refine_ls_R_factor_gt 0.0605
_refine_ls_shift/su_max 0.002
_refine_ls_shift/su_mean 0.000
_refine_ls_structure_factor_coef Fsqd
_refine_ls_weighting_details 'calc w=1/[\s^2^(Fo^2^)+(0.0477P)^2^+8.9858P] where P=(Fo^2^+2Fc^2^)/3'
_refine_ls_weighting_scheme calc
_refine_ls_wR_factor_gt 0.1365
_refine_ls_wR_factor_ref 0.1478
_reflns_number_gt 4177
_reflns_number_total 5511
_reflns_threshold_expression >2sigma(I)
_cod_data_source_file ja0344009si20030129_020011.cif
_cod_data_source_block kw702b
_cod_original_cell_volume 4594(3)
_cod_database_code 4113673

loop_
_symmetry_equiv_pos_as_xyz
'x, y, z'
'-x, y, -z+1/2'
'x+1/2, y+1/2, z'
'-x+1/2, y+1/2, -z+1/2'
'-x, -y, -z'
'x, -y, z-1/2'
'-x+1/2, -y+1/2, -z'
'x+1/2, -y+1/2, z-1/2'

loop_
_atom_site_label
_atom_site_type_symbol
_atom_site_fract_x
_atom_site_fract_y
_atom_site_fract_z
_atom_site_U_iso_or_equiv
_atom_site_adp_type
_atom_site_occupancy
_atom_site_symmetry_multiplicity
_atom_site_calc_flag
_atom_site_refinement_flags
_atom_site_disorder_assembly
_atom_site_disorder_group
S1 S 0.61696(2) 0.42168(5) 0.84497(5) 0.04344(18) Uani 1 1 d . . .
O1 O 0.59262(7) 0.44792(18) 0.75616(13) 0.0618(6) Uani 1 1 d . . .
O2 O 0.64922(7) 0.50347(14) 0.89086(16) 0.0556(5) Uani 1 1 d . . .
O3 O 0.59613(8) -0.0877(2) 0.80748(19) 0.0756(7) Uani 1 1 d . A .
O4A O 0.55979(18) 0.0692(4) 0.7216(3) 0.0534(15) Uani 0.50 1 d P A 1
O4B O 0.57033(15) 0.0279(3) 0.6966(4) 0.0456(10) Uani 0.50 1 d P A 2
N1 N 0.64949(7) 0.30729(16) 0.82863(13) 0.0350(4) Uani 1 1 d . . .
C1 C 0.57848(9) 0.41477(19) 1.01676(17) 0.0370(5) Uani 1 1 d . . .
H1 H 0.6080 0.4500 1.0395 0.044 Uiso 1 1 calc R . .
C2 C 0.54243(9) 0.38913(19) 1.07749(16) 0.0375(5) Uani 1 1 d . . .
H2 H 0.5474 0.4077 1.1421 0.045 Uiso 1 1 calc R . .
C3 C 0.49927(9) 0.33698(18) 1.04634(16) 0.0343(5) Uani 1 1 d . . .
C4 C 0.49266(9) 0.3107(2) 0.95134(17) 0.0428(6) Uani 1 1 d . . .
H4 H 0.4634 0.2745 0.9287 0.051 Uiso 1 1 calc R . .
C5 C 0.52796(9) 0.3365(2) 0.88965(16) 0.0439(6) Uani 1 1 d . . .
H5 H 0.5229 0.3188 0.8249 0.053 Uiso 1 1 calc R . .
C6 C 0.57106(8) 0.38855(18) 0.92247(15) 0.0329(5) Uani 1 1 d . . .
C7 C 0.68658(9) 0.2741(2) 0.90318(16) 0.0362(5) Uani 1 1 d . . .
H7 H 0.6943 0.3433 0.9419 0.043 Uiso 1 1 calc R . .
C8 C 0.66534(10) 0.1852(2) 0.96773(18) 0.0457(6) Uani 1 1 d . . .
H8A H 0.6921 0.1509 1.0076 0.055 Uiso 1 1 calc R . .
H8B H 0.6427 0.2230 1.0095 0.055 Uiso 1 1 calc R . .
C9 C 0.63883(9) 0.0938(2) 0.91399(19) 0.0444(6) Uani 1 1 d . . .
H9 H 0.6343 0.0226 0.9438 0.053 Uiso 1 1 calc R . .
C10 C 0.62129(8) 0.1073(2) 0.82642(19) 0.0424(6) Uani 1 1 d . A .
C11 C 0.62718(8) 0.2147(2) 0.76984(17) 0.0369(5) Uani 1 1 d . . .
H11 H 0.5936 0.2407 0.7492 0.044 Uiso 1 1 calc R . .
C12 C 0.65473(7) 0.1958(2) 0.68071(16) 0.0332(5) Uani 1 1 d . . .
C13 C 0.64750(8) 0.2719(2) 0.60632(17) 0.0396(5) Uani 1 1 d . . .
H13 H 0.6260 0.3347 0.6120 0.047 Uiso 1 1 calc R . .
C14 C 0.67141(9) 0.2568(2) 0.52411(18) 0.0441(6) Uani 1 1 d . . .
H14 H 0.6660 0.3086 0.4735 0.053 Uiso 1 1 calc R . .
C15 C 0.70319(10) 0.1660(2) 0.51578(18) 0.0434(6) Uani 1 1 d . . .
H15 H 0.7196 0.1556 0.4595 0.052 Uiso 1 1 calc R . .
C16 C 0.71087(9) 0.0908(2) 0.58951(17) 0.0398(5) Uani 1 1 d . . .
H16 H 0.7330 0.0292 0.5842 0.048 Uiso 1 1 calc R . .
C17 C 0.68645(8) 0.10508(19) 0.67122(16) 0.0344(5) Uani 1 1 d . . .
H17 H 0.6915 0.0522 0.7212 0.041 Uiso 1 1 calc R . .
C18 C 0.73325(8) 0.2384(2) 0.85808(15) 0.0348(5) Uani 1 1 d . . .
C19 C 0.75469(8) 0.3154(2) 0.79841(16) 0.0373(5) Uani 1 1 d . . .
H19 H 0.7393 0.3865 0.7852 0.045 Uiso 1 1 calc R . .
C20 C 0.79808(9) 0.2897(2) 0.75826(18) 0.0430(6) Uani 1 1 d . . .
H20 H 0.8125 0.3431 0.7182 0.052 Uiso 1 1 calc R . .
C21 C 0.82056(9) 0.1851(3) 0.7768(2) 0.0496(7) Uani 1 1 d . . .
H21 H 0.8505 0.1673 0.7497 0.060 Uiso 1 1 calc R . .
C22 C 0.79939(9) 0.1073(2) 0.83446(19) 0.0476(6) Uani 1 1 d . . .
H22 H 0.8145 0.0356 0.8462 0.057 Uiso 1 1 calc R . .
C23 C 0.75609(9) 0.1339(2) 0.87538(17) 0.0408(6) Uani 1 1 d . . .
H23 H 0.7419 0.0803 0.9156 0.049 Uiso 1 1 calc R . .
C24 C 0.59401(10) 0.0106(3) 0.7828(2) 0.0628(9) Uani 1 1 d . . .
C25 C 0.46018(10) 0.3087(2) 1.11248(19) 0.0481(6) Uani 1 1 d . . .
H25A H 0.4283 0.3312 1.0842 0.072 Uiso 1 1 calc R . .
H25B H 0.4665 0.3499 1.1716 0.072 Uiso 1 1 calc R . .
H25C H 0.4603 0.2267 1.1248 0.072 Uiso 1 1 calc R . .
C26 C 0.5314(3) -0.0124(8) 0.6638(5) 0.081(3) Uani 0.50 1 d P A 1
H26A H 0.5045 0.0261 0.6271 0.098 Uiso 0.50 1 calc PR A 1
H26B H 0.5174 -0.0722 0.7032 0.098 Uiso 0.50 1 calc PR A 1
C27 C 0.5723(4) -0.0684(8) 0.5923(6) 0.079(3) Uani 0.50 1 d P A 1
H27A H 0.6004 -0.0977 0.6301 0.119 Uiso 0.50 1 calc PR A 1
H27B H 0.5831 -0.0094 0.5497 0.119 Uiso 0.50 1 calc PR A 1
H27C H 0.5569 -0.1306 0.5557 0.119 Uiso 0.50 1 calc PR A 1
C28 C 0.5496(3) -0.0646(5) 0.6388(7) 0.0552(17) Uani 0.50 1 d P A 2
H28A H 0.5754 -0.1206 0.6259 0.066 Uiso 0.50 1 calc PR A 2
H28B H 0.5239 -0.1041 0.6725 0.066 Uiso 0.50 1 calc PR A 2
C29 C 0.5299(5) -0.0198(7) 0.5553(5) 0.106(4) Uani 0.50 1 d P A 2
H29A H 0.5545 0.0266 0.5259 0.159 Uiso 0.50 1 calc PR A 2
H29B H 0.5016 0.0275 0.5679 0.159 Uiso 0.50 1 calc PR A 2
H29C H 0.5196 -0.0820 0.5129 0.159 Uiso 0.50 1 calc PR A 2

loop_
_atom_site_aniso_label
_atom_site_aniso_U_11
_atom_site_aniso_U_22
_atom_site_aniso_U_33
_atom_site_aniso_U_23
_atom_site_aniso_U_13
_atom_site_aniso_U_12
S1 0.0483(4) 0.0367(3) 0.0470(4) 0.0187(3) 0.0187(3) 0.0215(3)
O1 0.0652(12) 0.0735(14) 0.0490(11) 0.0332(10) 0.0231(9) 0.0449(11)
O2 0.0597(11) 0.0241(8) 0.0853(15) 0.0108(9) 0.0257(10) 0.0032(8)
O3 0.0604(13) 0.0621(14) 0.1059(19) 0.0175(13) 0.0199(13) -0.0288(11)
O4A 0.051(3) 0.056(3) 0.058(2) -0.046(2) 0.041(2) -0.031(2)
O4B 0.037(2) 0.029(2) 0.068(3) 0.010(2) -0.018(2) -0.0112(17)
N1 0.0361(10) 0.0354(10) 0.0339(10) 0.0072(8) 0.0053(8) 0.0144(8)
C1 0.0435(13) 0.0274(11) 0.0401(12) -0.0045(9) 0.0033(10) 0.0036(9)
C2 0.0536(14) 0.0333(11) 0.0257(11) -0.0035(9) 0.0023(9) 0.0093(10)
C3 0.0420(12) 0.0283(11) 0.0330(11) 0.0053(9) 0.0068(9) 0.0154(9)
C4 0.0305(11) 0.0591(16) 0.0384(13) -0.0025(11) -0.0007(9) 0.0116(11)
C5 0.0355(12) 0.0713(18) 0.0244(11) 0.0007(11) -0.0012(9) 0.0197(12)
C6 0.0372(11) 0.0309(11) 0.0310(11) 0.0065(9) 0.0064(9) 0.0156(9)
C7 0.0463(13) 0.0330(11) 0.0294(11) 0.0056(9) 0.0040(9) 0.0140(10)
C8 0.0602(16) 0.0380(13) 0.0400(13) 0.0125(11) 0.0118(11) 0.0184(12)
C9 0.0433(13) 0.0372(13) 0.0542(15) 0.0154(11) 0.0171(11) 0.0146(10)
C10 0.0290(11) 0.0448(14) 0.0547(15) 0.0137(12) 0.0143(10) 0.0042(10)
C11 0.0247(10) 0.0439(13) 0.0423(13) 0.0097(10) 0.0052(9) 0.0055(9)
C12 0.0251(10) 0.0376(12) 0.0367(12) 0.0009(9) 0.0009(8) -0.0079(9)
C13 0.0304(11) 0.0430(13) 0.0455(13) 0.0075(11) 0.0030(10) -0.0051(10)
C14 0.0453(14) 0.0488(15) 0.0382(13) 0.0053(11) 0.0032(10) -0.0152(11)
C15 0.0521(14) 0.0422(13) 0.0367(13) -0.0097(10) 0.0088(11) -0.0175(11)
C16 0.0434(13) 0.0330(12) 0.0433(13) -0.0117(10) 0.0059(10) -0.0098(10)
C17 0.0332(11) 0.0320(11) 0.0379(12) -0.0051(9) 0.0009(9) -0.0068(9)
C18 0.0367(12) 0.0382(12) 0.0286(10) -0.0020(9) -0.0046(9) 0.0100(9)
C19 0.0357(12) 0.0416(13) 0.0336(12) -0.0046(10) -0.0061(9) 0.0079(10)
C20 0.0351(12) 0.0549(15) 0.0385(13) -0.0106(11) -0.0018(10) 0.0015(11)
C21 0.0322(12) 0.0634(17) 0.0522(15) -0.0223(14) -0.0066(11) 0.0123(12)
C22 0.0432(14) 0.0455(14) 0.0525(15) -0.0111(12) -0.0131(12) 0.0164(11)
C23 0.0439(13) 0.0377(12) 0.0394(13) -0.0022(10) -0.0096(10) 0.0120(10)
C24 0.0322(14) 0.081(2) 0.076(2) 0.0219(18) 0.0080(14) -0.0197(14)
C25 0.0561(16) 0.0413(14) 0.0488(15) 0.0101(12) 0.0208(12) 0.0142(12)
C26 0.095(6) 0.093(6) 0.063(4) -0.055(4) 0.058(4) -0.074(5)
C27 0.099(6) 0.079(6) 0.062(5) -0.036(4) 0.025(5) -0.059(5)
C28 0.047(4) 0.031(3) 0.085(6) 0.010(3) -0.017(4) -0.021(3)
C29 0.217(12) 0.063(5) 0.040(4) -0.025(3) 0.034(5) -0.072(6)

loop_
_atom_type_symbol
_atom_type_description
_atom_type_scat_dispersion_real
_atom_type_scat_dispersion_imag
_atom_type_scat_source
C C 0.0033 0.0016 'International Tables Vol C Tables 4.2.6.8 and 6.1.1.4'
H H 0.0000 0.0000 'International Tables Vol C Tables 4.2.6.8 and 6.1.1.4'
N N 0.0061 0.0033 'International Tables Vol C Tables 4.2.6.8 and 6.1.1.4'
O O 0.0106 0.0060 'International Tables Vol C Tables 4.2.6.8 and 6.1.1.4'
S S 0.1246 0.1234 'International Tables Vol C Tables 4.2.6.8 and 6.1.1.4'

loop_
_geom_angle_atom_site_label_1
_geom_angle_atom_site_label_2
_geom_angle_atom_site_label_3
_geom_angle
O1 S1 O2 120.23(13)
O1 S1 N1 106.37(11)
O2 S1 N1 106.68(11)
O1 S1 C6 106.73(12)
O2 S1 C6 107.70(12)
N1 S1 C6 108.74(10)
C24 O4A C26 110.0(6)
C24 O4B C28 123.0(4)
C7 N1 C11 117.23(17)
C7 N1 S1 118.14(15)
C11 N1 S1 118.10(15)
C2 C1 C6 119.2(2)
C2 C1 H1 120.4
C6 C1 H1 120.4
C1 C2 C3 121.5(2)
C1 C2 H2 119.2
C3 C2 H2 119.2
C2 C3 C4 118.3(2)
C2 C3 C25 121.5(2)
C4 C3 C25 120.2(2)
C5 C4 C3 121.0(2)
C5 C4 H4 119.5
C3 C4 H4 119.5
C4 C5 C6 119.7(2)
C4 C5 H5 120.1
C6 C5 H5 120.1
C1 C6 C5 120.2(2)
C1 C6 S1 119.22(19)
C5 C6 S1 120.59(18)
N1 C7 C18 109.19(18)
N1 C7 C8 110.1(2)
C18 C7 C8 115.04(19)
N1 C7 H7 107.4
C18 C7 H7 107.4
C8 C7 H7 107.4
C9 C8 C7 112.0(2)
C9 C8 H8A 109.2
C7 C8 H8A 109.2
C9 C8 H8B 109.2
C7 C8 H8B 109.2
H8A C8 H8B 107.9
C10 C9 C8 122.9(2)
C10 C9 H9 118.6
C8 C9 H9 118.6
C9 C10 C24 117.0(2)
C9 C10 C11 124.1(2)
C24 C10 C11 118.9(2)
N1 C11 C10 111.3(2)
N1 C11 C12 111.66(18)
C10 C11 C12 113.2(2)
N1 C11 H11 106.8
C10 C11 H11 106.8
C12 C11 H11 106.8
C17 C12 C13 118.9(2)
C17 C12 C11 122.2(2)
C13 C12 C11 118.9(2)
C14 C13 C12 120.5(2)
C14 C13 H13 119.7
C12 C13 H13 119.7
C13 C14 C15 120.0(2)
C13 C14 H14 120.0
C15 C14 H14 120.0
C16 C15 C14 119.8(2)
C16 C15 H15 120.1
C14 C15 H15 120.1
C15 C16 C17 120.2(2)
C15 C16 H16 119.9
C17 C16 H16 119.9
C16 C17 C12 120.6(2)
C16 C17 H17 119.7
C12 C17 H17 119.7
C23 C18 C19 118.7(2)
C23 C18 C7 123.2(2)
C19 C18 C7 118.1(2)
C20 C19 C18 120.8(2)
C20 C19 H19 119.6
C18 C19 H19 119.6
C19 C20 C21 119.7(3)
C19 C20 H20 120.1
C21 C20 H20 120.1
C22 C21 C20 120.1(2)
C22 C21 H21 120.0
C20 C21 H21 120.0
C21 C22 C23 120.0(2)
C21 C22 H22 120.0
C23 C22 H22 120.0
C22 C23 C18 120.7(3)
C22 C23 H23 119.7
C18 C23 H23 119.7
O3 C24 O4B 114.5(4)
O3 C24 O4A 131.4(3)
O4B C24 O4A 27.9(2)
O3 C24 C10 126.6(3)
O4B C24 C10 117.8(3)
O4A C24 C10 100.8(3)
C3 C25 H25A 109.5
C3 C25 H25B 109.5
H25A C25 H25B 109.5
C3 C25 H25C 109.5
H25A C25 H25C 109.5
H25B C25 H25C 109.5
O4A C26 C27 104.2(5)
O4A C26 H26A 110.9
C27 C26 H26A 110.9
O4A C26 H26B 110.9
C27 C26 H26B 110.9
H26A C26 H26B 108.9
C29 C28 O4B 108.9(5)
C29 C28 H28A 109.9
O4B C28 H28A 109.9
C29 C28 H28B 109.9
O4B C28 H28B 109.9
H28A C28 H28B 108.3
C28 C29 H29A 109.5
C28 C29 H29B 109.5
H29A C29 H29B 109.5
C28 C29 H29C 109.5
H29A C29 H29C 109.5
H29B C29 H29C 109.5

loop_
_geom_bond_atom_site_label_1
_geom_bond_atom_site_label_2
_geom_bond_distance
S1 O1 1.433(2)
S1 O2 1.440(2)
S1 N1 1.6372(19)
S1 C6 1.764(2)
O3 C24 1.207(4)
O4A C24 1.425(7)
O4A C26 1.463(7)
O4B C24 1.375(6)
O4B C28 1.460(8)
N1 C7 1.483(3)
N1 C11 1.485(3)
C1 C2 1.383(3)
C1 C6 1.385(3)
C1 H1 0.9500
C2 C3 1.385(3)
C2 H2 0.9500
C3 C4 1.393(3)
C3 C25 1.504(3)
C4 C5 1.378(3)
C4 H4 0.9500
C5 C6 1.389(3)
C5 H5 0.9500
C7 C18 1.523(3)
C7 C8 1.529(3)
C7 H7 1.0000
C8 C9 1.486(4)
C8 H8A 0.9900
C8 H8B 0.9900
C9 C10 1.324(4)
C9 H9 0.9500
C10 C24 1.479(4)
C10 C11 1.512(3)
C11 C12 1.531(3)
C11 H11 1.0000
C12 C17 1.387(3)
C12 C13 1.394(3)
C13 C14 1.387(4)
C13 H13 0.9500
C14 C15 1.387(4)
C14 H14 0.9500
C15 C16 1.381(4)
C15 H15 0.9500
C16 C17 1.387(3)
C16 H16 0.9500
C17 H17 0.9500
C18 C23 1.394(3)
C18 C19 1.395(3)
C19 C20 1.382(3)
C19 H19 0.9500
C20 C21 1.395(4)
C20 H20 0.9500
C21 C22 1.379(4)
C21 H21 0.9500
C22 C23 1.387(4)
C22 H22 0.9500
C23 H23 0.9500
C25 H25A 0.9800
C25 H25B 0.9800
C25 H25C 0.9800
C26 C27 1.690(10)
C26 H26A 0.9900
C26 H26B 0.9900
C27 H27A 0.9800
C27 H27B 0.9800
C27 H27C 0.9800
C28 C29 1.386(11)
C28 H28A 0.9900
C28 H28B 0.9900
C29 H29A 0.9800
C29 H29B 0.9800
C29 H29C 0.9800

loop_
_geom_torsion_atom_site_label_1
_geom_torsion_atom_site_label_2
_geom_torsion_atom_site_label_3
_geom_torsion_atom_site_label_4
_geom_torsion
O1 S1 N1 C7 167.44(17)
O2 S1 N1 C7 38.0(2)
C6 S1 N1 C7 -77.95(19)
O1 S1 N1 C11 -41.66(19)
O2 S1 N1 C11 -171.14(16)
C6 S1 N1 C11 72.96(18)
C6 C1 C2 C3 0.6(3)
C1 C2 C3 C4 -0.2(3)
C1 C2 C3 C25 179.8(2)
C2 C3 C4 C5 -0.4(4)
C25 C3 C4 C5 179.7(2)
C3 C4 C5 C6 0.6(4)
C2 C1 C6 C5 -0.4(3)
C2 C1 C6 S1 179.80(17)
C4 C5 C6 C1 -0.2(4)
C4 C5 C6 S1 179.64(19)
O1 S1 C6 C1 -147.83(18)
O2 S1 C6 C1 -17.4(2)
N1 S1 C6 C1 97.79(19)
O1 S1 C6 C5 32.3(2)
O2 S1 C6 C5 162.71(19)
N1 S1 C6 C5 -82.1(2)
C11 N1 C7 C18 71.9(2)
S1 N1 C7 C18 -136.95(17)
C11 N1 C7 C8 -55.3(2)
S1 N1 C7 C8 95.9(2)
N1 C7 C8 C9 46.0(3)
C18 C7 C8 C9 -77.9(3)
C7 C8 C9 C10 -21.8(3)
C8 C9 C10 C24 -177.7(2)
C8 C9 C10 C11 1.8(4)
C7 N1 C11 C10 34.9(2)
S1 N1 C11 C10 -116.27(18)
C7 N1 C11 C12 -92.7(2)
S1 N1 C11 C12 116.16(18)
C9 C10 C11 N1 -7.1(3)
C24 C10 C11 N1 172.3(2)
C9 C10 C11 C12 119.6(3)
C24 C10 C11 C12 -61.0(3)
N1 C11 C12 C17 103.2(2)
C10 C11 C12 C17 -23.3(3)
N1 C11 C12 C13 -77.1(2)
C10 C11 C12 C13 156.4(2)
C17 C12 C13 C14 0.3(3)
C11 C12 C13 C14 -179.3(2)
C12 C13 C14 C15 -0.6(4)
C13 C14 C15 C16 0.1(4)
C14 C15 C16 C17 0.8(3)
C15 C16 C17 C12 -1.1(3)
C13 C12 C17 C16 0.5(3)
C11 C12 C17 C16 -179.8(2)
N1 C7 C18 C23 -125.8(2)
C8 C7 C18 C23 -1.5(3)
N1 C7 C18 C19 55.8(3)
C8 C7 C18 C19 -179.9(2)
C23 C18 C19 C20 -1.0(3)
C7 C18 C19 C20 177.5(2)
C18 C19 C20 C21 0.6(3)
C19 C20 C21 C22 0.4(4)
C20 C21 C22 C23 -1.1(4)
C21 C22 C23 C18 0.7(4)
C19 C18 C23 C22 0.3(3)
C7 C18 C23 C22 -178.0(2)
C28 O4B C24 O3 -0.4(7)
C28 O4B C24 O4A -134.1(10)
C28 O4B C24 C10 168.8(5)
C26 O4A C24 O3 -17.4(6)
C26 O4A C24 O4B 43.9(6)
C26 O4A C24 C10 174.7(3)
C9 C10 C24 O3 -20.3(4)
C11 C10 C24 O3 160.2(3)
C9 C10 C24 O4B 172.0(3)
C11 C10 C24 O4B -7.5(4)
C9 C10 C24 O4A 148.3(3)
C11 C10 C24 O4A -31.2(3)
C24 O4A C26 C27 -68.2(7)
C24 O4B C28 C29 -178.0(8)
